data_7100603
loop_
_publ_author_name
'P. Power'
'James C. Fettinger'
'Yang Peng.'
'Geoffrey H. Spikes'
'Jochen Steiner'

_publ_section_title
;
Different reactivity of the heavier group 14 element
alkyne analogues Ar'MMAr' (M = Ge, Sn; Ar' = C6H3-2,6(C6H3-2,6-Pri2)2)
with R2NO
;
_journal_name_full 'Chemical Communications'
_journal_paper_doi 10.1039/b513189h
_journal_year 2005
_chemical_formula_moiety 'C44 H54 O Sn'
_chemical_formula_sum 'C44 H54 O Sn'
_chemical_formula_weight 717.56
_chemical_name_common 4
_space_group_IT_number 2
_space_group_name_Hall '-P 1'
_space_group_name_H-M_alt 'P -1'
_symmetry_cell_setting triclinic
_symmetry_space_group_name_Hall '-P 1'
_symmetry_space_group_name_H-M 'P -1'
_cell_angle_alpha 111.010(8)
_cell_angle_beta 102.783(8)
_cell_angle_gamma 102.983(6)
_cell_formula_units_Z 2
_cell_length_a 11.965(5)
_cell_length_b 13.328(5)
_cell_length_c 13.730(9)
_cell_measurement_temperature 90(2)
_cell_volume 1879.0(16)
_diffrn_ambient_temperature 90(2)
_exptl_crystal_density_diffrn 1.268
_cod_depositor_comments
;
The following automatic conversions were performed:
'_symmetry_cell_setting' value 'Triclinic' changed to 'triclinic'
according to '/home/saulius/struct/CIF-dictionaries/cif_core.dic'
dictionary named 'cif_core.dic' version 2.4.1 from 2010-06-29.

Automatic conversion script
Id: cif_fix_enum 1527 2010-12-29 10:47:43Z saulius 
;
_cod_database_code 7100603

loop_
_symmetry_equiv_pos_as_xyz
'x, y, z'
'-x, -y, -z'

loop_
_atom_site_label
_atom_site_type_symbol
_atom_site_fract_x
_atom_site_fract_y
_atom_site_fract_z
_atom_site_U_iso_or_equiv
_atom_site_adp_type
_atom_site_occupancy
_atom_site_symmetry_multiplicity
_atom_site_calc_flag
_atom_site_refinement_flags
_atom_site_disorder_assembly
_atom_site_disorder_group
Sn1 Sn 0.117375(10) 0.129285(9) 0.064993(9) 0.01654(4) Uani 1 1 d . . .
O1 O 0.03390(13) -0.02543(10) -0.08393(11) 0.0208(3) Uani 1 1 d . . .
H1 H 0.054(2) -0.042(2) -0.125(2) 0.044(8) Uiso 1 1 d . . .
C1 C 0.01263(14) 0.22659(12) 0.00547(12) 0.0123(3) Uani 1 1 d . . .
C2 C -0.04660(14) 0.28792(12) 0.06982(12) 0.0121(3) Uani 1 1 d . . .
C3 C -0.10019(14) 0.35977(13) 0.03815(13) 0.0145(3) Uani 1 1 d . . .
H3A H -0.1402 0.4006 0.0823 0.017 Uiso 1 1 calc R . .
C4 C -0.09490(14) 0.37137(13) -0.05745(13) 0.0153(3) Uani 1 1 d . . .
H4A H -0.1331 0.4184 -0.0800 0.018 Uiso 1 1 calc R . .
C5 C -0.03344(15) 0.31390(13) -0.11986(13) 0.0155(3) Uani 1 1 d . . .
H5A H -0.0281 0.3233 -0.1843 0.019 Uiso 1 1 calc R . .
C6 C 0.02070(14) 0.24241(12) -0.08941(12) 0.0124(3) Uani 1 1 d . . .
C7 C 0.09392(15) 0.18695(13) -0.15368(13) 0.0138(3) Uani 1 1 d . . .
C8 C 0.03616(16) 0.08599(13) -0.25237(13) 0.0171(3) Uani 1 1 d . . .
C9 C 0.10784(17) 0.03472(15) -0.30745(15) 0.0223(4) Uani 1 1 d . . .
H9A H 0.0699 -0.0333 -0.3742 0.027 Uiso 1 1 calc R . .
C10 C 0.23394(18) 0.08199(16) -0.26583(16) 0.0253(4) Uani 1 1 d . . .
H10A H 0.2816 0.0458 -0.3036 0.030 Uiso 1 1 calc R . .
C11 C 0.28943(17) 0.18083(15) -0.17025(15) 0.0223(4) Uani 1 1 d . . .
H11A H 0.3756 0.2128 -0.1430 0.027 Uiso 1 1 calc R . .
C12 C 0.22210(15) 0.23572(14) -0.11188(14) 0.0167(3) Uani 1 1 d . . .
C13 C -0.05194(14) 0.28118(12) 0.17598(13) 0.0126(3) Uani 1 1 d . . .
C14 C 0.05009(14) 0.34271(13) 0.27268(13) 0.0145(3) Uani 1 1 d . . .
C15 C 0.04076(16) 0.33878(14) 0.37101(13) 0.0187(3) Uani 1 1 d . . .
H15A H 0.1092 0.3795 0.4368 0.022 Uiso 1 1 calc R . .
C16 C -0.06693(16) 0.27635(14) 0.37380(14) 0.0202(3) Uani 1 1 d . . .
H16A H -0.0722 0.2758 0.4417 0.024 Uiso 1 1 calc R . .
C17 C -0.16665(15) 0.21487(14) 0.27866(14) 0.0176(3) Uani 1 1 d . . .
H17A H -0.2398 0.1718 0.2816 0.021 Uiso 1 1 calc R . .
C18 C -0.16131(14) 0.21523(13) 0.17795(13) 0.0142(3) Uani 1 1 d . . .
C19 C -0.10173(16) 0.03378(14) -0.29975(14) 0.0200(3) Uani 1 1 d . . .
H19A H -0.1342 0.0607 -0.2375 0.024 Uiso 1 1 calc R . .
C20 C 0.28621(15) 0.34947(15) -0.01019(14) 0.0208(3) Uani 1 1 d . . .
H20A H 0.2296 0.3611 0.0333 0.025 Uiso 1 1 calc R . .
C21 C 0.16668(15) 0.42032(14) 0.27438(13) 0.0179(3) Uani 1 1 d . . .
H21A H 0.1685 0.3928 0.1969 0.021 Uiso 1 1 calc R . .
C22 C -0.27188(15) 0.14670(13) 0.07433(14) 0.0162(3) Uani 1 1 d . . .
H22A H -0.2435 0.1362 0.0092 0.019 Uiso 1 1 calc R . .
C23 C -0.14786(18) -0.09735(15) -0.35227(15) 0.0276(4) Uani 1 1 d . . .
H23A H -0.2363 -0.1254 -0.3706 0.041 Uiso 1 1 calc R . .
H23B H -0.1097 -0.1239 -0.2999 0.041 Uiso 1 1 calc R . .
H23C H -0.1270 -0.1264 -0.4198 0.041 Uiso 1 1 calc R . .
C24 C -0.15412(19) 0.07433(17) -0.38529(16) 0.0306(4) Uani 1 1 d . . .
H24A H -0.1326 0.1575 -0.3500 0.046 Uiso 1 1 calc R . .
H24B H -0.2428 0.0390 -0.4150 0.046 Uiso 1 1 calc R . .
H24C H -0.1205 0.0525 -0.4456 0.046 Uiso 1 1 calc R . .
C25 C 0.40384(17) 0.35435(18) 0.06588(17) 0.0327(5) Uani 1 1 d . . .
H25A H 0.3878 0.2891 0.0842 0.049 Uiso 1 1 calc R . .
H25B H 0.4346 0.4253 0.1339 0.049 Uiso 1 1 calc R . .
H25C H 0.4646 0.3518 0.0283 0.049 Uiso 1 1 calc R . .
C26 C 0.31096(18) 0.44727(15) -0.04516(16) 0.0279(4) Uani 1 1 d . . .
H26A H 0.2342 0.4459 -0.0902 0.042 Uiso 1 1 calc R . .
H26B H 0.3661 0.4381 -0.0884 0.042 Uiso 1 1 calc R . .
H26C H 0.3484 0.5202 0.0208 0.042 Uiso 1 1 calc R . .
C27 C 0.28209(16) 0.41786(17) 0.34661(16) 0.0277(4) Uani 1 1 d . . .
H27A H 0.3532 0.4606 0.3364 0.042 Uiso 1 1 calc R . .
H27B H 0.2796 0.3387 0.3254 0.042 Uiso 1 1 calc R . .
H27C H 0.2876 0.4527 0.4244 0.042 Uiso 1 1 calc R . .
C28 C 0.16399(17) 0.54263(15) 0.31085(16) 0.0268(4) Uani 1 1 d . . .
H28A H 0.2373 0.5913 0.3088 0.040 Uiso 1 1 calc R . .
H28B H 0.1610 0.5716 0.3864 0.040 Uiso 1 1 calc R . .
H28C H 0.0919 0.5431 0.2607 0.040 Uiso 1 1 calc R . .
C29 C -0.36351(16) 0.21001(15) 0.06860(15) 0.0235(4) Uani 1 1 d . . .
H29A H -0.4297 0.1671 -0.0025 0.035 Uiso 1 1 calc R . .
H29B H -0.3227 0.2860 0.0756 0.035 Uiso 1 1 calc R . .
H29C H -0.3967 0.2175 0.1290 0.035 Uiso 1 1 calc R . .
C30 C -0.33587(15) 0.02765(14) 0.06351(15) 0.0203(3) Uani 1 1 d . . .
H30A H -0.3989 -0.0169 -0.0093 0.030 Uiso 1 1 calc R . .
H30B H -0.3732 0.0351 0.1213 0.030 Uiso 1 1 calc R . .
H30C H -0.2763 -0.0112 0.0716 0.030 Uiso 1 1 calc R . .
C40 C -0.44805(17) 0.00860(16) -0.29765(15) 0.0248(4) Uani 1 1 d . . .
C41 C -0.41240(18) -0.06202(18) -0.25283(16) 0.0297(4) Uani 1 1 d . . .
H41A H -0.3468 -0.0293 -0.1852 0.036 Uiso 1 1 calc R . .
C42 C -0.4701(2) -0.17897(18) -0.30418(17) 0.0336(5) Uani 1 1 d . . .
H42A H -0.4440 -0.2255 -0.2718 0.040 Uiso 1 1 calc R . .
C43 C -0.56603(19) -0.22807(18) -0.40308(17) 0.0331(5) Uani 1 1 d . . .
H43A H -0.6056 -0.3083 -0.4392 0.040 Uiso 1 1 calc R . .
C44 C -0.60346(18) -0.15898(18) -0.44853(16) 0.0318(4) Uani 1 1 d . . .
H74A H -0.6697 -0.1918 -0.5157 0.038 Uiso 1 1 calc R . .
C45 C -0.54469(17) -0.04188(17) -0.39645(15) 0.0270(4) Uani 1 1 d . . .
H45A H -0.5709 0.0045 -0.4289 0.032 Uiso 1 1 calc R . .
C46 C -0.3859(2) 0.13595(17) -0.24139(18) 0.0363(5) Uani 1 1 d . . .
H46A H -0.4308 0.1716 -0.1956 0.054 Uiso 1 1 calc R . .
H46B H -0.3837 0.1651 -0.2974 0.054 Uiso 1 1 calc R . .
H46C H -0.3027 0.1540 -0.1946 0.054 Uiso 1 1 calc R . .
C50 C -0.68267(17) -0.64204(16) -0.35555(14) 0.0243(4) Uani 1 1 d . . .
C51 C -0.64963(17) -0.53013(16) -0.34477(14) 0.0253(4) Uani 1 1 d . . .
H51A H -0.5719 -0.4959 -0.3467 0.030 Uiso 1 1 calc R . .
C52 C -0.72840(18) -0.46839(16) -0.33134(15) 0.0264(4) Uani 1 1 d . . .
H52A H -0.7041 -0.3922 -0.3236 0.032 Uiso 1 1 calc R . .
C53 C -0.84251(17) -0.51710(15) -0.32918(14) 0.0233(4) Uani 1 1 d . . .
H53A H -0.8967 -0.4748 -0.3201 0.028 Uiso 1 1 calc R . .
C54 C -0.87660(17) -0.62797(16) -0.34035(14) 0.0226(4) Uani 1 1 d . . .
H54A H -0.9549 -0.6622 -0.3395 0.027 Uiso 1 1 calc R . .
C55 C -0.79734(17) -0.68964(16) -0.35285(14) 0.0235(4) Uani 1 1 d . . .
H55A H -0.8217 -0.7654 -0.3597 0.028 Uiso 1 1 calc R . .
C56 C -0.5954(2) -0.7078(2) -0.36785(19) 0.0406(5) Uani 1 1 d . . .
H56A H -0.6379 -0.7878 -0.3870 0.061 Uiso 1 1 calc R . .
H56B H -0.5280 -0.6752 -0.2980 0.061 Uiso 1 1 calc R . .
H56C H -0.5635 -0.7032 -0.4266 0.061 Uiso 1 1 calc R . .

loop_
_atom_site_aniso_label
_atom_site_aniso_U_11
_atom_site_aniso_U_22
_atom_site_aniso_U_33
_atom_site_aniso_U_23
_atom_site_aniso_U_13
_atom_site_aniso_U_12
Sn1 0.01536(6) 0.01556(6) 0.01940(6) 0.00897(5) 0.00328(4) 0.00646(4)
O1 0.0319(8) 0.0163(6) 0.0208(7) 0.0088(5) 0.0173(6) 0.0100(5)
C1 0.0104(7) 0.0116(7) 0.0124(7) 0.0041(6) 0.0024(6) 0.0021(6)
C2 0.0097(7) 0.0109(7) 0.0115(7) 0.0028(6) 0.0023(6) 0.0007(6)
C3 0.0138(8) 0.0130(7) 0.0157(8) 0.0046(6) 0.0051(6) 0.0051(6)
C4 0.0157(8) 0.0140(7) 0.0174(8) 0.0082(7) 0.0044(7) 0.0062(6)
C5 0.0173(8) 0.0166(7) 0.0130(7) 0.0076(6) 0.0042(6) 0.0048(6)
C6 0.0112(7) 0.0117(7) 0.0117(7) 0.0040(6) 0.0031(6) 0.0016(6)
C7 0.0183(8) 0.0156(7) 0.0140(7) 0.0097(6) 0.0084(6) 0.0086(6)
C8 0.0237(9) 0.0167(8) 0.0160(8) 0.0097(7) 0.0096(7) 0.0085(7)
C9 0.0347(11) 0.0193(8) 0.0199(9) 0.0094(7) 0.0159(8) 0.0133(8)
C10 0.0355(11) 0.0290(9) 0.0314(10) 0.0192(9) 0.0241(9) 0.0233(9)
C11 0.0204(9) 0.0297(9) 0.0294(10) 0.0192(8) 0.0141(8) 0.0149(8)
C12 0.0170(8) 0.0217(8) 0.0186(8) 0.0132(7) 0.0086(7) 0.0090(7)
C13 0.0136(8) 0.0114(7) 0.0137(7) 0.0047(6) 0.0052(6) 0.0061(6)
C14 0.0144(8) 0.0135(7) 0.0148(8) 0.0044(6) 0.0046(6) 0.0061(6)
C15 0.0186(9) 0.0206(8) 0.0132(8) 0.0054(7) 0.0028(6) 0.0055(7)
C16 0.0255(9) 0.0245(9) 0.0151(8) 0.0105(7) 0.0098(7) 0.0099(7)
C17 0.0171(8) 0.0183(8) 0.0205(8) 0.0090(7) 0.0108(7) 0.0057(7)
C18 0.0137(8) 0.0135(7) 0.0157(8) 0.0057(6) 0.0054(6) 0.0058(6)
C19 0.0228(9) 0.0176(8) 0.0145(8) 0.0032(7) 0.0059(7) 0.0041(7)
C20 0.0139(8) 0.0258(9) 0.0206(9) 0.0100(8) 0.0057(7) 0.0027(7)
C21 0.0132(8) 0.0212(8) 0.0140(8) 0.0044(7) 0.0032(6) 0.0028(7)
C22 0.0136(8) 0.0163(7) 0.0170(8) 0.0069(7) 0.0050(6) 0.0025(6)
C23 0.0328(11) 0.0199(9) 0.0188(9) 0.0018(7) 0.0060(8) 0.0017(8)
C24 0.0307(11) 0.0306(10) 0.0248(10) 0.0111(9) 0.0027(8) 0.0078(9)
C25 0.0209(10) 0.0369(11) 0.0348(11) 0.0202(10) -0.0007(8) 0.0015(9)
C26 0.0297(11) 0.0219(9) 0.0281(10) 0.0092(8) 0.0057(8) 0.0081(8)
C27 0.0154(9) 0.0333(10) 0.0277(10) 0.0105(9) 0.0024(8) 0.0047(8)
C28 0.0228(10) 0.0211(9) 0.0321(10) 0.0103(8) 0.0086(8) 0.0017(7)
C29 0.0165(9) 0.0221(9) 0.0289(10) 0.0118(8) 0.0032(7) 0.0038(7)
C30 0.0151(8) 0.0175(8) 0.0256(9) 0.0079(7) 0.0071(7) 0.0025(7)
C40 0.0204(9) 0.0318(10) 0.0224(9) 0.0095(8) 0.0099(8) 0.0100(8)
C41 0.0241(10) 0.0434(12) 0.0230(10) 0.0150(9) 0.0071(8) 0.0136(9)
C42 0.0386(12) 0.0416(12) 0.0362(12) 0.0247(10) 0.0194(10) 0.0213(10)
C43 0.0358(12) 0.0300(10) 0.0333(11) 0.0120(9) 0.0179(10) 0.0070(9)
C44 0.0269(11) 0.0391(11) 0.0219(10) 0.0087(9) 0.0065(8) 0.0065(9)
C45 0.0254(10) 0.0362(11) 0.0240(10) 0.0149(9) 0.0101(8) 0.0133(9)
C46 0.0336(12) 0.0335(11) 0.0347(12) 0.0093(10) 0.0091(10) 0.0097(9)
C50 0.0267(10) 0.0323(10) 0.0153(8) 0.0083(8) 0.0072(7) 0.0155(8)
C51 0.0195(9) 0.0316(10) 0.0195(9) 0.0076(8) 0.0060(7) 0.0049(8)
C52 0.0319(11) 0.0220(9) 0.0213(9) 0.0068(8) 0.0087(8) 0.0061(8)
C53 0.0282(10) 0.0263(9) 0.0174(9) 0.0079(7) 0.0093(7) 0.0133(8)
C54 0.0240(10) 0.0312(9) 0.0162(8) 0.0121(8) 0.0089(7) 0.0107(8)
C55 0.0298(10) 0.0252(9) 0.0181(9) 0.0111(8) 0.0082(8) 0.0107(8)
C56 0.0385(13) 0.0523(14) 0.0405(13) 0.0202(11) 0.0156(11) 0.0294(11)

loop_
_geom_bond_atom_site_label_1
_geom_bond_atom_site_label_2
_geom_bond_distance
_geom_bond_site_symmetry_2
_geom_bond_publ_flag
Sn1 O1 2.1397(16) . ?
Sn1 O1 2.1449(14) 2 ?
Sn1 C1 2.2267(16) . ?
O1 Sn1 2.1449(14) 2 ?
O1 H1 0.65(2) . ?
C1 C2 1.404(2) . ?
C1 C6 1.412(2) . ?
C2 C3 1.403(2) . ?
C2 C13 1.506(2) . ?
C3 C4 1.389(2) . ?
C3 H3A 0.9500 . ?
C4 C5 1.387(2) . ?
C4 H4A 0.9500 . ?
C5 C6 1.395(2) . ?
C5 H5A 0.9500 . ?
C6 C7 1.503(2) . ?
C7 C8 1.409(2) . ?
C7 C12 1.414(2) . ?
C8 C9 1.398(2) . ?
C8 C19 1.521(2) . ?
C9 C10 1.390(3) . ?
C9 H9A 0.9500 . ?
C10 C11 1.371(3) . ?
C10 H10A 0.9500 . ?
C11 C12 1.399(2) . ?
C11 H11A 0.9500 . ?
C12 C20 1.524(2) . ?
C13 C14 1.406(2) . ?
C13 C18 1.415(2) . ?
C14 C15 1.397(2) . ?
C14 C21 1.529(2) . ?
C15 C16 1.385(2) . ?
C15 H15A 0.9500 . ?
C16 C17 1.380(2) . ?
C16 H16A 0.9500 . ?
C17 C18 1.400(2) . ?
C17 H17A 0.9500 . ?
C18 C22 1.517(2) . ?
C19 C24 1.532(2) . ?
C19 C23 1.538(2) . ?
C19 H19A 1.0000 . ?
C20 C25 1.528(2) . ?
C20 C26 1.535(2) . ?
C20 H20A 1.0000 . ?
C21 C27 1.526(2) . ?
C21 C28 1.535(2) . ?
C21 H21A 1.0000 . ?
C22 C29 1.532(2) . ?
C22 C30 1.536(2) . ?
C22 H22A 1.0000 . ?
C23 H23A 0.9800 . ?
C23 H23B 0.9800 . ?
C23 H23C 0.9800 . ?
C24 H24A 0.9800 . ?
C24 H24B 0.9800 . ?
C24 H24C 0.9800 . ?
C25 H25A 0.9800 . ?
C25 H25B 0.9800 . ?
C25 H25C 0.9800 . ?
C26 H26A 0.9800 . ?
C26 H26B 0.9800 . ?
C26 H26C 0.9800 . ?
C27 H27A 0.9800 . ?
C27 H27B 0.9800 . ?
C27 H27C 0.9800 . ?
C28 H28A 0.9800 . ?
C28 H28B 0.9800 . ?
C28 H28C 0.9800 . ?
C29 H29A 0.9800 . ?
C29 H29B 0.9800 . ?
C29 H29C 0.9800 . ?
C30 H30A 0.9800 . ?
C30 H30B 0.9800 . ?
C30 H30C 0.9800 . ?
C40 C41 1.388(3) . ?
C40 C45 1.390(3) . ?
C40 C46 1.506(3) . ?
C41 C42 1.384(3) . ?
C41 H41A 0.9500 . ?
C42 C43 1.388(3) . ?
C42 H42A 0.9500 . ?
C43 C44 1.383(3) . ?
C43 H43A 0.9500 . ?
C44 C45 1.388(3) . ?
C44 H74A 0.9500 . ?
C45 H45A 0.9500 . ?
C46 H46A 0.9800 . ?
C46 H46B 0.9800 . ?
C46 H46C 0.9800 . ?
C50 C55 1.391(3) . ?
C50 C51 1.398(3) . ?
C50 C56 1.507(3) . ?
C51 C52 1.384(3) . ?
C51 H51A 0.9500 . ?
C52 C53 1.386(3) . ?
C52 H52A 0.9500 . ?
C53 C54 1.383(2) . ?
C53 H53A 0.9500 . ?
C54 C55 1.388(2) . ?
C54 H54A 0.9500 . ?
C55 H55A 0.9500 . ?
C56 H56A 0.9800 . ?
C56 H56B 0.9800 . ?
C56 H56C 0.9800 . ?
